data_2219200
loop_
_publ_author_name
'\"Ozel G\"uven, \"Ozden'
'Erdo\(gan, Taner'
'Coles, Simon J.'
'H\"okelek, Tuncer'

_publ_section_title
;
 1-[2-(4-Fluorobenzyloxy)-2-phenylethyl]-1<i>H</i>-benzimidazole
;
_journal_coeditor_code XU2436
_journal_issue 8
_journal_name_full 'Acta Crystallographica Section E'
_journal_page_first o1496
_journal_page_last o1497
_journal_paper_doi 10.1107/S1600536808021326
_journal_volume 64
_journal_year 2008
_chemical_formula_iupac 'C22 H19 F N2 O'
_chemical_formula_moiety 'C22 H19 F N2 O'
_chemical_formula_sum 'C22 H19 F N2 O'
_chemical_formula_weight 346.39
_chemical_name_systematic
;
1-[2-(4-Fluorobenzyloxy)-2-phenylethyl]-1<i>H</i>-benzimidazole
;
_space_group_IT_number 14
_symmetry_cell_setting monoclinic
_symmetry_space_group_name_Hall '-P 2ybc'
_symmetry_space_group_name_H-M 'P 1 21/c 1'
_atom_sites_solution_hydrogens geom
_atom_sites_solution_primary direct
_atom_sites_solution_secondary difmap
_audit_creation_method SHELXL-97
_cell_angle_alpha 90.00
_cell_angle_beta 95.7470(10)
_cell_angle_gamma 90.00
_cell_formula_units_Z 8
_cell_length_a 12.6946(2)
_cell_length_b 18.1279(4)
_cell_length_c 15.3547(3)
_cell_measurement_reflns_used 8094
_cell_measurement_temperature 120(2)
_cell_measurement_theta_max 27.485
_cell_measurement_theta_min 2.910
_cell_volume 3515.76(12)
_computing_cell_refinement 'DENZO (Otwinowski & Minor, 1997) and COLLECT (Hooft, 1998)'
_computing_data_collection 'COLLECT (Hooft, 1998)'
_computing_data_reduction 'DENZO (Otwinowski & Minor, 1997) and COLLECT (Hooft, 1998)'
_computing_molecular_graphics 'ORTEP-3 for Windows (Farrugia, 1997)'
_computing_publication_material 'WinGX (Farrugia, 1999) and PLATON (Spek, 2003)'
_computing_structure_refinement 'SHELXL97 (Sheldrick, 2008)'
_computing_structure_solution 'SHELXS97 (Sheldrick, 2008)'
_diffrn_ambient_temperature 120(2)
_diffrn_detector_area_resol_mean 9.091
_diffrn_measured_fraction_theta_full 0.997
_diffrn_measured_fraction_theta_max 0.997
_diffrn_measurement_device_type 'Bruker--Nonius KappaCCD'
_diffrn_measurement_method '\f and \w'
_diffrn_radiation_monochromator graphite
_diffrn_radiation_source 'fine-focus sealed tube'
_diffrn_radiation_type MoK\a
_diffrn_radiation_wavelength 0.71073
_diffrn_reflns_av_R_equivalents 0.0648
_diffrn_reflns_av_sigmaI/netI 0.0597
_diffrn_reflns_limit_h_max 14
_diffrn_reflns_limit_h_min -16
_diffrn_reflns_limit_k_max 23
_diffrn_reflns_limit_k_min -23
_diffrn_reflns_limit_l_max 19
_diffrn_reflns_limit_l_min -19
_diffrn_reflns_number 41740
_diffrn_reflns_theta_full 27.50
_diffrn_reflns_theta_max 27.50
_diffrn_reflns_theta_min 3.00
_diffrn_standards_interval_count 0
_diffrn_standards_interval_time 0
_diffrn_standards_number 0
_exptl_absorpt_coefficient_mu 0.088
_exptl_absorpt_correction_T_max 0.9877
_exptl_absorpt_correction_T_min 0.9530
_exptl_absorpt_correction_type multi-scan
_exptl_absorpt_process_details '(SADABS; Sheldrick, 2007)'
_exptl_crystal_colour colorless
_exptl_crystal_density_diffrn 1.309
_exptl_crystal_density_method 'not measured'
_exptl_crystal_description rod-shaped
_exptl_crystal_F_000 1456
_exptl_crystal_size_max 0.55
_exptl_crystal_size_mid 0.15
_exptl_crystal_size_min 0.14
_refine_diff_density_max 0.433
_refine_diff_density_min -0.430
_refine_ls_extinction_coef 0.0237(14)
_refine_ls_extinction_expression Fc^*^=kFc[1+0.001xFc^2^\l^3^/sin(2\q)]^-1/4^
_refine_ls_extinction_method 'SHELXL97 (Sheldrick, 2008)'
_refine_ls_goodness_of_fit_ref 1.069
_refine_ls_hydrogen_treatment refall
_refine_ls_matrix_type full
_refine_ls_number_parameters 622
_refine_ls_number_reflns 8050
_refine_ls_number_restraints 0
_refine_ls_restrained_S_all 1.069
_refine_ls_R_factor_all 0.0866
_refine_ls_R_factor_gt 0.0546
_refine_ls_shift/su_max 0.000
_refine_ls_shift/su_mean 0.000
_refine_ls_structure_factor_coef Fsqd
_refine_ls_weighting_details 'calc w=1/[\s^2^(Fo^2^)+(0.0671P)^2^+0.7368P] where P=(Fo^2^+2Fc^2^)/3'
_refine_ls_weighting_scheme calc
_refine_ls_wR_factor_gt 0.1252
_refine_ls_wR_factor_ref 0.1422
_reflns_number_gt 5679
_reflns_number_total 8050
_reflns_threshold_expression I>2\s(I)
_cod_data_source_file xu2436.cif
_cod_data_source_block I
_cod_original_sg_symbol_H-M 'P 21/c'
_cod_database_code 2219200
_cod_database_fobs_code 2219200

loop_
_symmetry_equiv_pos_as_xyz
'x, y, z'
'-x, y+1/2, -z+1/2'
'-x, -y, -z'
'x, -y-1/2, z-1/2'

loop_
_atom_site_type_symbol
_atom_site_label
_atom_site_fract_x
_atom_site_fract_y
_atom_site_fract_z
_atom_site_U_iso_or_equiv
_atom_site_adp_type
_atom_site_calc_flag
_atom_site_occupancy
F F 1.32492(8) 0.12305(7) 1.08865(8) 0.0437(3) Uani d 1
O O 0.89904(9) 0.13207(7) 0.84616(8) 0.0271(3) Uani d 1
N N1 0.83956(11) 0.19499(8) 0.67743(9) 0.0249(3) Uani d 1
N N2 0.98761(11) 0.20522(9) 0.61001(10) 0.0288(4) Uani d 1
C C1 0.94433(14) 0.21182(11) 0.68318(12) 0.0289(4) Uani d 1
H H1 0.9829(14) 0.2262(11) 0.7390(12) 0.027(5) Uiso d 1
C C2 0.90500(13) 0.18153(9) 0.54985(11) 0.0236(4) Uani d 1
C C3 0.90444(14) 0.16519(10) 0.46108(12) 0.0280(4) Uani d 1
H H3 0.9686(16) 0.1703(12) 0.4301(13) 0.038(6) Uiso d 1
C C4 0.81070(14) 0.14160(10) 0.41732(12) 0.0292(4) Uani d 1
H H4 0.8070(16) 0.1292(12) 0.3561(15) 0.039(6) Uiso d 1
C C5 0.71803(14) 0.13502(10) 0.45929(12) 0.0283(4) Uani d 1
H H5 0.6542(15) 0.1181(11) 0.4275(13) 0.030(5) Uiso d 1
C C6 0.71679(13) 0.15155(10) 0.54705(12) 0.0255(4) Uani d 1
H H6 0.6538(16) 0.1488(12) 0.5780(13) 0.036(5) Uiso d 1
C C7 0.81188(13) 0.17443(9) 0.59110(11) 0.0227(4) Uani d 1
C C8 0.77179(14) 0.19141(11) 0.74888(12) 0.0274(4) Uani d 1
H H81 0.7859(15) 0.2378(13) 0.7864(13) 0.037(6) Uiso d 1
H H82 0.6946(16) 0.1908(11) 0.7251(13) 0.032(5) Uiso d 1
C C9 0.79393(13) 0.12350(10) 0.80559(11) 0.0257(4) Uani d 1
H H9 0.7892(14) 0.0767(12) 0.7672(13) 0.030(5) Uiso d 1
C C10 0.71281(13) 0.11680(10) 0.87108(11) 0.0239(4) Uani d 1
C C11 0.63294(14) 0.06463(11) 0.85919(12) 0.0275(4) Uani d 1
H H11 0.6307(14) 0.0317(12) 0.8102(13) 0.030(5) Uiso d 1
C C12 0.55543(14) 0.06074(11) 0.91698(12) 0.0294(4) Uani d 1
H H12 0.5013(16) 0.0250(12) 0.9071(13) 0.036(5) Uiso d 1
C C13 0.55847(14) 0.10849(11) 0.98734(12) 0.0302(4) Uani d 1
H H13 0.5027(16) 0.1064(11) 1.0291(13) 0.034(5) Uiso d 1
C C14 0.63851(14) 0.16059(11) 0.99970(12) 0.0300(4) Uani d 1
H H14 0.6394(16) 0.1942(13) 1.0485(14) 0.042(6) Uiso d 1
C C15 0.71528(14) 0.16487(10) 0.94216(12) 0.0277(4) Uani d 1
H H15 0.7732(15) 0.2003(11) 0.9511(12) 0.028(5) Uiso d 1
C C16 0.93679(14) 0.06654(11) 0.89152(13) 0.0294(4) Uani d 1
H H161 0.9424(17) 0.0256(14) 0.8473(15) 0.048(6) Uiso d 1
H H162 0.8831(15) 0.0495(11) 0.9330(13) 0.030(5) Uiso d 1
C C17 1.04175(13) 0.08265(10) 0.94178(11) 0.0259(4) Uani d 1
C C18 1.05046(14) 0.13885(11) 1.00380(12) 0.0301(4) Uani d 1
H H18 0.9877(18) 0.1682(13) 1.0149(14) 0.048(6) Uiso d 1
C C19 1.14550(15) 0.15275(11) 1.05316(13) 0.0323(4) Uani d 1
H H19 1.1513(16) 0.1897(13) 1.0964(14) 0.038(6) Uiso d 1
C C20 1.23161(14) 0.10960(11) 1.03963(12) 0.0297(4) Uani d 1
C C21 1.22666(15) 0.05391(11) 0.97882(12) 0.0317(4) Uani d 1
H H21 1.2875(16) 0.0263(12) 0.9714(13) 0.037(6) Uiso d 1
C C22 1.13085(14) 0.04091(11) 0.92987(12) 0.0295(4) Uani d 1
H H22 1.1258(15) -0.0001(12) 0.8881(14) 0.036(5) Uiso d 1
F F' 0.72117(9) 0.07392(7) 0.18637(7) 0.0422(3) Uani d 1
O O' 0.35374(9) 0.09943(7) 0.42429(9) 0.0319(3) Uani d 1
N N1' 0.32870(11) 0.19095(8) 0.57339(9) 0.0250(3) Uani d 1
N N2' 0.49161(11) 0.21227(8) 0.63993(10) 0.0274(3) Uani d 1
C C1' 0.43292(13) 0.20470(10) 0.56517(12) 0.0265(4) Uani d 1
H H1A 0.4581(15) 0.2084(11) 0.5054(13) 0.033(5) Uiso d 1
C C2' 0.42077(13) 0.20278(9) 0.70299(12) 0.0242(4) Uani d 1
C C3' 0.43907(14) 0.20280(10) 0.79409(12) 0.0277(4) Uani d 1
H H3A 0.5121(16) 0.2104(11) 0.8237(13) 0.035(5) Uiso d 1
C C4' 0.35328(14) 0.19125(11) 0.84097(12) 0.0290(4) Uani d 1
H H4A 0.3623(15) 0.1912(11) 0.9025(14) 0.034(5) Uiso d 1
C C5' 0.25116(14) 0.18014(10) 0.79938(12) 0.0284(4) Uani d 1
H H5A 0.1897(14) 0.1719(10) 0.8350(12) 0.023(5) Uiso d 1
C C6' 0.23161(13) 0.17905(10) 0.70912(12) 0.0252(4) Uani d 1
H H6A 0.1612(15) 0.1685(11) 0.6825(12) 0.029(5) Uiso d 1
C C7' 0.31895(13) 0.18983(9) 0.66247(11) 0.0234(4) Uani d 1
C C8' 0.24572(14) 0.17291(10) 0.50377(12) 0.0267(4) Uani d 1
H H8A 0.2466(15) 0.2088(12) 0.4553(13) 0.034(5) Uiso d 1
H H8B 0.1797(16) 0.1747(12) 0.5281(13) 0.034(5) Uiso d 1
C C9' 0.25876(14) 0.09658(10) 0.46651(12) 0.0282(4) Uani d 1
H H9A 0.2690(15) 0.0595(12) 0.5175(13) 0.033(5) Uiso d 1
C C10' 0.16396(13) 0.07542(10) 0.40381(12) 0.0278(4) Uani d 1
C C11' 0.10205(14) 0.01572(11) 0.42324(13) 0.0311(4) Uani d 1
H H11A 0.1273(17) -0.0142(13) 0.4771(15) 0.046(6) Uiso d 1
C C12' 0.01201(15) -0.00234(12) 0.36915(13) 0.0356(5) Uani d 1
H H12A -0.0308(18) -0.0463(14) 0.3827(15) 0.051(6) Uiso d 1
C C13' -0.01693(15) 0.03929(12) 0.29548(13) 0.0367(5) Uani d 1
H H13A -0.0804(18) 0.0252(13) 0.2610(14) 0.045(6) Uiso d 1
C C14' 0.04507(16) 0.09780(12) 0.27391(13) 0.0380(5) Uani d 1
H H14A 0.0274(17) 0.1268(13) 0.2198(15) 0.046(6) Uiso d 1
C C15' 0.13594(16) 0.11604(12) 0.32758(13) 0.0334(4) Uani d 1
H H15A 0.1795(16) 0.1575(13) 0.3127(14) 0.042(6) Uiso d 1
C C16' 0.38651(15) 0.02982(11) 0.39365(14) 0.0313(4) Uani d 1
H H16A 0.3236(17) 0.0054(12) 0.3565(14) 0.041(6) Uiso d 1
H H16B 0.4113(16) -0.0028(13) 0.4487(14) 0.041(6) Uiso d 1
C C17' 0.47598(13) 0.04194(10) 0.33826(11) 0.0263(4) Uani d 1
C C18' 0.47972(15) 0.10525(11) 0.28687(12) 0.0295(4) Uani d 1
H H18A 0.4234(15) 0.1408(12) 0.2871(13) 0.031(5) Uiso d 1
C C19' 0.56238(15) 0.11670(11) 0.23553(12) 0.0316(4) Uani d 1
H H19A 0.5682(16) 0.1634(13) 0.2001(14) 0.040(6) Uiso d 1
C C20' 0.63892(14) 0.06312(11) 0.23568(12) 0.0295(4) Uani d 1
C C21' 0.63728(15) -0.00091(11) 0.28360(13) 0.0330(4) Uani d 1
H H21A 0.6947(18) -0.0365(14) 0.2804(14) 0.049(6) Uiso d 1
C C22' 0.55530(14) -0.01061(11) 0.33574(12) 0.0300(4) Uani d 1
H H22A 0.5502(16) -0.0561(13) 0.3701(14) 0.039(6) Uiso d 1

loop_
_atom_site_aniso_label
_atom_site_aniso_U_11
_atom_site_aniso_U_22
_atom_site_aniso_U_33
_atom_site_aniso_U_12
_atom_site_aniso_U_13
_atom_site_aniso_U_23
F 0.0279(6) 0.0494(8) 0.0519(7) -0.0033(5) -0.0053(5) 0.0001(6)
O 0.0248(6) 0.0294(7) 0.0266(6) 0.0005(5) 0.0007(5) 0.0048(5)
N1 0.0223(7) 0.0297(8) 0.0225(7) -0.0015(6) 0.0014(6) 0.0024(6)
N2 0.0240(7) 0.0334(9) 0.0287(8) -0.0050(6) 0.0007(6) 0.0060(7)
C1 0.0260(9) 0.0331(11) 0.0269(10) -0.0049(7) -0.0012(8) 0.0041(8)
C2 0.0214(8) 0.0222(9) 0.0272(9) -0.0001(7) 0.0019(7) 0.0047(7)
C3 0.0272(9) 0.0295(10) 0.0281(10) 0.0026(8) 0.0073(7) 0.0052(8)
C4 0.0342(10) 0.0290(10) 0.0244(9) 0.0038(8) 0.0024(7) -0.0012(8)
C5 0.0266(9) 0.0277(10) 0.0295(10) -0.0008(7) -0.0022(7) -0.0001(8)
C6 0.0223(8) 0.0254(9) 0.0286(9) -0.0003(7) 0.0025(7) 0.0022(7)
C7 0.0248(8) 0.0220(9) 0.0212(8) 0.0021(7) 0.0017(7) 0.0027(7)
C8 0.0262(9) 0.0321(10) 0.0241(9) 0.0010(8) 0.0045(7) 0.0021(8)
C9 0.0237(9) 0.0295(10) 0.0235(9) 0.0007(7) 0.0013(7) 0.0003(8)
C10 0.0223(8) 0.0270(9) 0.0221(9) 0.0022(7) 0.0010(6) 0.0026(7)
C11 0.0292(9) 0.0285(10) 0.0242(9) -0.0014(7) -0.0004(7) 0.0001(8)
C12 0.0238(9) 0.0318(10) 0.0318(10) -0.0051(8) -0.0010(7) 0.0077(8)
C13 0.0271(9) 0.0342(11) 0.0297(10) 0.0036(8) 0.0054(8) 0.0082(8)
C14 0.0323(10) 0.0306(10) 0.0279(10) 0.0013(8) 0.0069(8) 0.0010(8)
C15 0.0285(9) 0.0269(10) 0.0277(9) -0.0036(8) 0.0026(7) 0.0003(8)
C16 0.0293(9) 0.0268(10) 0.0315(10) 0.0040(7) 0.0006(8) 0.0030(8)
C17 0.0269(9) 0.0259(9) 0.0252(9) 0.0017(7) 0.0045(7) 0.0053(7)
C18 0.0280(9) 0.0291(10) 0.0340(10) 0.0032(8) 0.0065(8) -0.0001(8)
C19 0.0344(10) 0.0299(11) 0.0326(10) -0.0023(8) 0.0029(8) -0.0018(9)
C20 0.0236(9) 0.0330(10) 0.0319(10) -0.0035(8) -0.0003(7) 0.0071(8)
C21 0.0285(9) 0.0352(11) 0.0322(10) 0.0083(8) 0.0072(8) 0.0070(8)
C22 0.0343(10) 0.0318(10) 0.0224(9) 0.0069(8) 0.0039(7) 0.0034(8)
F' 0.0391(6) 0.0524(8) 0.0372(6) 0.0111(5) 0.0142(5) 0.0048(6)
O' 0.0283(7) 0.0285(7) 0.0400(8) -0.0007(5) 0.0087(6) -0.0077(6)
N1' 0.0237(7) 0.0277(8) 0.0237(8) -0.0014(6) 0.0032(6) -0.0005(6)
N2' 0.0243(7) 0.0276(8) 0.0307(8) -0.0024(6) 0.0043(6) -0.0004(6)
C1' 0.0255(9) 0.0256(9) 0.0289(10) -0.0011(7) 0.0056(7) -0.0002(7)
C2' 0.0235(8) 0.0197(9) 0.0296(9) 0.0003(7) 0.0034(7) -0.0005(7)
C3' 0.0257(9) 0.0253(10) 0.0310(10) 0.0012(7) -0.0018(7) -0.0015(8)
C4' 0.0329(10) 0.0288(10) 0.0251(10) 0.0055(8) 0.0020(8) 0.0003(8)
C5' 0.0282(9) 0.0269(10) 0.0310(10) 0.0029(7) 0.0077(8) 0.0018(8)
C6' 0.0216(8) 0.0241(9) 0.0298(10) 0.0009(7) 0.0030(7) -0.0016(7)
C7' 0.0250(8) 0.0191(8) 0.0261(9) 0.0026(7) 0.0020(7) -0.0005(7)
C8' 0.0249(9) 0.0305(10) 0.0244(9) -0.0005(7) 0.0007(7) -0.0009(8)
C9' 0.0256(9) 0.0286(10) 0.0308(10) -0.0014(7) 0.0041(7) 0.0003(8)
C10' 0.0265(9) 0.0299(10) 0.0269(9) 0.0031(7) 0.0023(7) -0.0064(8)
C11' 0.0317(10) 0.0282(10) 0.0333(10) 0.0015(8) 0.0025(8) -0.0043(8)
C12' 0.0332(10) 0.0344(11) 0.0399(11) -0.0034(9) 0.0060(8) -0.0106(9)
C13' 0.0291(10) 0.0464(13) 0.0337(11) 0.0032(9) -0.0011(8) -0.0144(9)
C14' 0.0444(12) 0.0448(13) 0.0241(10) 0.0092(10) 0.0001(8) -0.0034(9)
C15' 0.0384(11) 0.0324(11) 0.0302(10) -0.0002(9) 0.0074(8) -0.0035(8)
C16' 0.0297(9) 0.0264(10) 0.0381(11) 0.0013(8) 0.0049(8) -0.0026(8)
C17' 0.0263(9) 0.0253(9) 0.0265(9) 0.0006(7) -0.0011(7) -0.0049(7)
C18' 0.0295(9) 0.0300(10) 0.0286(10) 0.0074(8) 0.0011(7) -0.0026(8)
C19' 0.0365(10) 0.0316(11) 0.0265(10) 0.0066(8) 0.0032(8) 0.0013(8)
C20' 0.0283(9) 0.0362(11) 0.0245(9) 0.0031(8) 0.0048(7) -0.0029(8)
C21' 0.0323(10) 0.0306(11) 0.0359(11) 0.0080(8) 0.0028(8) -0.0049(8)
C22' 0.0336(10) 0.0237(10) 0.0323(10) 0.0027(8) 0.0006(8) -0.0013(8)

loop_
_atom_type_symbol
_atom_type_description
_atom_type_scat_dispersion_real
_atom_type_scat_dispersion_imag
_atom_type_scat_source
C C 0.0033 0.0016 'International Tables Vol C Tables 4.2.6.8 and 6.1.1.4'
H H 0.0000 0.0000 'International Tables Vol C Tables 4.2.6.8 and 6.1.1.4'
F F 0.0171 0.0103 'International Tables Vol C Tables 4.2.6.8 and 6.1.1.4'
N N 0.0061 0.0033 'International Tables Vol C Tables 4.2.6.8 and 6.1.1.4'
O O 0.0106 0.0060 'International Tables Vol C Tables 4.2.6.8 and 6.1.1.4'

loop_
_geom_angle_atom_site_label_1
_geom_angle_atom_site_label_2
_geom_angle_atom_site_label_3
_geom_angle
C9 O C16 112.02(13)
C1 N1 C7 105.96(14)
C1 N1 C8 127.37(15)
C7 N1 C8 126.37(14)
C1 N2 C2 104.19(14)
N1 C1 H1 121.1(11)
N2 C1 N1 114.66(16)
N2 C1 H1 124.2(11)
N2 C2 C7 109.96(15)
C3 C2 N2 130.02(16)
C3 C2 C7 120.02(15)
C2 C3 H3 121.8(12)
C4 C3 C2 117.60(16)
C4 C3 H3 120.6(12)
C3 C4 C5 121.79(17)
C3 C4 H4 120.3(12)
C5 C4 H4 117.9(12)
C4 C5 H5 120.1(12)
C6 C5 C4 121.45(16)
C6 C5 H5 118.5(12)
C5 C6 C7 116.49(16)
C5 C6 H6 123.8(12)
C7 C6 H6 119.7(12)
N1 C7 C2 105.22(14)
C6 C7 N1 132.15(16)
C6 C7 C2 122.63(16)
N1 C8 C9 112.17(15)
N1 C8 H81 107.6(11)
N1 C8 H82 110.6(11)
C9 C8 H81 109.3(11)
C9 C8 H82 108.4(12)
H81 C8 H82 108.7(16)
O C9 C8 105.91(14)
O C9 C10 112.84(14)
O C9 H9 109.7(10)
C8 C9 H9 110.0(11)
C10 C9 C8 110.29(14)
C10 C9 H9 108.0(11)
C11 C10 C9 120.31(16)
C11 C10 C15 119.24(16)
C15 C10 C9 120.40(16)
C10 C11 C12 120.38(17)
C10 C11 H11 119.5(12)
C12 C11 H11 120.1(12)
C11 C12 H12 118.8(13)
C13 C12 C11 120.05(17)
C13 C12 H12 121.2(13)
C12 C13 C14 119.77(17)
C12 C13 H13 120.6(12)
C14 C13 H13 119.6(12)
C13 C14 H14 119.2(13)
C15 C14 C13 120.33(18)
C15 C14 H14 120.5(13)
C10 C15 H15 118.6(11)
C14 C15 C10 120.22(17)
C14 C15 H15 121.2(11)
O C16 C17 108.96(15)
O C16 H161 108.9(13)
O C16 H162 109.9(11)
C17 C16 H162 110.5(10)
C17 C16 H161 111.6(12)
H162 C16 H161 106.9(17)
C18 C17 C16 120.02(16)
C22 C17 C18 118.64(17)
C22 C17 C16 121.30(17)
C17 C18 H18 120.2(13)
C19 C18 C17 120.93(17)
C19 C18 H18 118.8(13)
C18 C19 H19 121.3(13)
C20 C19 C18 118.45(19)
C20 C19 H19 120.2(13)
F C20 C19 118.38(17)
F C20 C21 119.09(16)
C21 C20 C19 122.53(17)
C20 C21 C22 118.19(17)
C20 C21 H21 119.6(13)
C22 C21 H21 122.2(13)
C17 C22 H22 119.9(12)
C21 C22 C17 121.26(18)
C21 C22 H22 118.8(12)
C16' O' C9' 113.99(14)
C1' N1' C7' 106.09(14)
C1' N1' C8' 127.44(15)
C7' N1' C8' 126.15(14)
C1' N2' C2' 104.19(14)
N1' C1' H1A 119.8(11)
N2' C1' N1' 114.16(16)
N2' C1' H1A 126.0(11)
N2' C2' C7' 110.07(15)
C3' C2' N2' 129.88(16)
C3' C2' C7' 120.03(16)
C2' C3' H3A 120.6(11)
C4' C3' C2' 117.52(16)
C4' C3' H3A 121.8(11)
C3' C4' C5' 121.77(17)
C3' C4' H4A 120.1(12)
C5' C4' H4A 118.2(12)
C4' C5' H5A 120.3(10)
C6' C5' C4' 121.58(17)
C6' C5' H5A 118.1(10)
C5' C6' C7' 116.17(16)
C5' C6' H6A 119.6(11)
C7' C6' H6A 124.2(11)
N1' C7' C6' 131.61(15)
N1' C7' C2' 105.49(14)
C6' C7' C2' 122.90(16)
N1' C8' C9' 112.54(15)
N1' C8' H8A 110.0(11)
N1' C8' H8B 107.7(12)
C9' C8' H8A 107.9(12)
C9' C8' H8B 108.2(13)
H8A C8' H8B 110.5(17)
O' C9' C8' 105.57(14)
O' C9' C10' 112.01(15)
O' C9' H9A 108.7(11)
C8' C9' C10' 111.24(15)
C8' C9' H9A 108.7(11)
C10' C9' H9A 110.4(11)
C11' C10' C15' 119.25(17)
C11' C10' C9' 119.50(17)
C15' C10' C9' 121.22(17)
C10' C11' H11A 117.0(13)
C12' C11' C10' 120.49(19)
C12' C11' H11A 122.5(13)
C11' C12' H12A 119.9(13)
C13' C12' C11' 120.0(2)
C13' C12' H12A 120.1(13)
C12' C13' C14' 120.38(18)
C12' C13' H13A 116.8(14)
C14' C13' H13A 122.8(14)
C13' C14' C15' 120.01(19)
C13' C14' H14A 121.5(13)
C15' C14' H14A 118.5(13)
C10' C15' H15A 120.0(13)
C14' C15' C10' 119.85(19)
C14' C15' H15A 120.1(12)
O' C16' C17' 108.67(15)
O' C16' H16A 109.1(12)
O' C16' H16B 107.8(12)
C17' C16' H16A 109.7(12)
C17' C16' H16B 110.8(11)
H16A C16' H16B 110.7(17)
C18' C17' C16' 120.72(16)
C22' C17' C18' 118.82(17)
C22' C17' C16' 120.45(17)
C17' C18' H18A 118.8(12)
C19' C18' C17' 120.91(17)
C19' C18' H18A 120.3(12)
C18' C19' H19A 121.9(12)
C20' C19' C18' 117.87(18)
C20' C19' H19A 120.2(12)
F' C20' C19' 118.57(17)
F' C20' C21' 118.13(16)
C19' C20' C21' 123.30(18)
C20' C21' C22' 117.92(18)
C20' C21' H21A 118.6(14)
C22' C21' H21A 123.5(14)
C17' C22' H22A 118.2(12)
C21' C22' C17' 121.14(18)
C21' C22' H22A 120.6(12)

loop_
_geom_bond_atom_site_label_1
_geom_bond_atom_site_label_2
_geom_bond_distance
F C20 1.360(2)
O C9 1.423(2)
O C16 1.435(2)
N1 C1 1.359(2)
N1 C7 1.388(2)
N1 C8 1.462(2)
N2 C1 1.305(2)
N2 C2 1.394(2)
C1 H1 0.980(19)
C2 C3 1.394(3)
C2 C7 1.402(2)
C3 H3 0.99(2)
C4 C3 1.375(3)
C4 C5 1.402(3)
C4 H4 0.96(2)
C5 H5 0.95(2)
C6 C5 1.382(3)
C6 H6 0.97(2)
C7 C6 1.387(2)
C8 H81 1.03(2)
C8 H82 1.011(19)
C9 C8 1.518(3)
C9 C10 1.514(2)
C9 H9 1.03(2)
C10 C15 1.395(3)
C11 C10 1.385(3)
C11 C12 1.391(3)
C11 H11 0.96(2)
C12 C13 1.382(3)
C12 H12 0.95(2)
C13 H13 1.00(2)
C14 C13 1.386(3)
C14 C15 1.382(3)
C14 H14 0.97(2)
C15 H15 0.97(2)
C16 H161 1.01(2)
C16 H162 1.03(2)
C17 C16 1.500(2)
C17 C18 1.391(3)
C17 C22 1.388(2)
C18 C19 1.382(3)
C18 H18 0.99(2)
C19 H19 0.94(2)
C20 C19 1.377(3)
C20 C21 1.372(3)
C21 C22 1.384(3)
C21 H21 0.94(2)
C22 H22 0.98(2)
F' C20' 1.364(2)
O' C9' 1.426(2)
O' C16' 1.423(2)
N1' C1' 1.365(2)
N1' C7' 1.386(2)
N1' C8' 1.461(2)
N2' C1' 1.312(2)
N2' C2' 1.397(2)
C1' H1A 1.00(2)
C2' C7' 1.397(2)
C3' C2' 1.395(3)
C3' C4' 1.380(3)
C3' H3A 1.00(2)
C4' C5' 1.401(3)
C4' H4A 0.94(2)
C5' C6' 1.383(3)
C5' H5A 1.008(18)
C6' H6A 0.964(19)
C7' C6' 1.393(2)
C8' C9' 1.513(3)
C8' H8A 0.99(2)
C8' H8B 0.95(2)
C9' C10' 1.513(2)
C9' H9A 1.03(2)
C10' C11' 1.387(3)
C10' C15' 1.398(3)
C11' C12' 1.383(3)
C11' H11A 1.01(2)
C12' H12A 1.00(2)
C13' C12' 1.379(3)
C13' C14' 1.381(3)
C13' H13A 0.95(2)
C14' H14A 0.99(2)
C15' C14' 1.389(3)
C15' H15A 0.97(2)
C16' H16A 1.03(2)
C16' H16B 1.05(2)
C17' C16' 1.502(3)
C17' C18' 1.396(3)
C17' C22' 1.389(3)
C18' C19' 1.390(3)
C18' H18A 0.96(2)
C19' H19A 1.01(2)
C20' C19' 1.374(3)
C20' C21' 1.376(3)
C21' C22' 1.386(3)
C21' H21A 0.98(2)
C22' H22A 0.98(2)

loop_
_geom_hbond_atom_site_label_D
_geom_hbond_atom_site_label_H
_geom_hbond_atom_site_label_A
_geom_hbond_site_symmetry_A
_geom_hbond_distance_DH
_geom_hbond_distance_HA
_geom_hbond_distance_DA
_geom_hbond_angle_DHA
_geom_hbond_publ_flag
C6 H6 N2' . 0.97(2) 2.62(2) 3.498(2) 150.5(17) yes
C6' H6A N2 1_455 0.964(19) 2.459(19) 3.345(2) 152.7(16) yes
C13 H13 F 1_455 1.00(2) 2.54(2) 3.493(2) 159.6(16) yes
C19' H19A N2' 4_565 1.01(2) 2.59(2) 3.509(2) 151.1(16) yes
C5 H5 Cg8 4_554 0.95(2) 2.662(19) 3.514(2) 149.0(15) yes
C22' H22A Cg2 3_656 0.98(2) 2.62(9) 3.518(2) 141.9(16) yes

loop_
_geom_torsion_atom_site_label_1
_geom_torsion_atom_site_label_2
_geom_torsion_atom_site_label_3
_geom_torsion_atom_site_label_4
_geom_torsion
C16 O C9 C8 -171.09(14)
C16 O C9 C10 68.15(19)
C9 O C16 C17 -172.87(14)
C7 N1 C1 N2 0.7(2)
C8 N1 C1 N2 174.73(17)
C1 N1 C7 C2 -0.70(18)
C1 N1 C7 C6 179.78(19)
C8 N1 C7 C2 -174.84(16)
C8 N1 C7 C6 5.6(3)
C1 N1 C8 C9 -73.6(2)
C7 N1 C8 C9 99.33(19)
C2 N2 C1 N1 -0.3(2)
C1 N2 C2 C3 -179.88(19)
C1 N2 C2 C7 -0.15(19)
N2 C2 C3 C4 179.03(18)
C7 C2 C3 C4 -0.7(3)
N2 C2 C7 N1 0.54(19)
N2 C2 C7 C6 -179.88(16)
C3 C2 C7 N1 -179.70(16)
C3 C2 C7 C6 -0.1(3)
C5 C4 C3 C2 0.9(3)
C3 C4 C5 C6 -0.4(3)
C7 C6 C5 C4 -0.4(3)
N1 C7 C6 C5 -179.90(18)
C2 C7 C6 C5 0.6(3)
O C9 C8 N1 65.00(18)
C10 C9 C8 N1 -172.60(14)
O C9 C10 C11 -136.59(17)
O C9 C10 C15 45.8(2)
C8 C9 C10 C11 105.18(19)
C8 C9 C10 C15 -72.4(2)
C9 C10 C15 C14 177.27(16)
C11 C10 C15 C14 -0.3(3)
C12 C11 C10 C9 -176.91(16)
C12 C11 C10 C15 0.7(3)
C10 C11 C12 C13 -0.8(3)
C11 C12 C13 C14 0.5(3)
C15 C14 C13 C12 -0.1(3)
C13 C14 C15 C10 0.1(3)
C18 C17 C16 O 57.8(2)
C22 C17 C16 O -124.31(18)
C16 C17 C18 C19 177.53(17)
C22 C17 C18 C19 -0.4(3)
C16 C17 C22 C21 -177.36(17)
C18 C17 C22 C21 0.6(3)
C17 C18 C19 C20 -0.1(3)
F C20 C19 C18 -179.59(16)
C21 C20 C19 C18 0.4(3)
F C20 C21 C22 179.72(16)
C19 C20 C21 C22 -0.3(3)
C20 C21 C22 C17 -0.2(3)
C16' O' C9' C8' 172.99(15)
C16' O' C9' C10' -65.8(2)
C9' O' C16' C17' 170.86(14)
C7' N1' C1' N2' 0.3(2)
C8' N1' C1' N2' -173.60(17)
C1' N1' C7' C6' 179.34(18)
C8' N1' C7' C6' -6.7(3)
C1' N1' C7' C2' -0.44(18)
C8' N1' C7' C2' 173.54(16)
C1' N1' C8' C9' 70.5(2)
C7' N1' C8' C9' -102.2(2)
C2' N2' C1' N1' 0.0(2)
C1' N2' C2' C3' 177.92(19)
C1' N2' C2' C7' -0.30(19)
C3' C2' C7' N1' -177.96(16)
N2' C2' C7' N1' 0.47(19)
C3' C2' C7' C6' 2.2(3)
N2' C2' C7' C6' -179.33(16)
C4' C3' C2' N2' -179.40(17)
C4' C3' C2' C7' -1.3(3)
C2' C3' C4' C5' -0.2(3)
C3' C4' C5' C6' 1.0(3)
C4' C5' C6' C7' -0.2(3)
N1' C7' C6' C5' 178.82(18)
C2' C7' C6' C5' -1.4(3)
N1' C8' C9' O' -66.22(19)
N1' C8' C9' C10' 172.07(15)
O' C9' C10' C11' 125.14(18)
C8' C9' C10' C11' -116.98(19)
O' C9' C10' C15' -56.5(2)
C8' C9' C10' C15' 61.4(2)
C9' C10' C11' C12' 176.72(17)
C15' C10' C11' C12' -1.7(3)
C9' C10' C15' C14' -176.33(17)
C11' C10' C15' C14' 2.1(3)
C10' C11' C12' C13' -0.2(3)
C14' C13' C12' C11' 1.8(3)
C12' C13' C14' C15' -1.4(3)
C10' C15' C14' C13' -0.5(3)
C18' C17' C16' O' -33.7(2)
C22' C17' C16' O' 147.83(17)
C16' C17' C18' C19' 179.98(17)
C22' C17' C18' C19' -1.5(3)
C18' C17' C22' C21' 0.2(3)
C16' C17' C22' C21' 178.70(17)
C17' C18' C19' C20' 1.3(3)
F' C20' C19' C18' -179.30(16)
C21' C20' C19' C18' 0.3(3)
F' C20' C21' C22' 178.03(16)
C19' C20' C21' C22' -1.6(3)
C20' C21' C22' C17' 1.3(3)

loop_
_cod_related_entry_id
_cod_related_entry_database
_cod_related_entry_code
1 ChemSpider 20560640
